data_1514444
loop_
_publ_author_name
'Wei, Yong-Sheng'
'Chen, Kai-Jie'
'Liao, Pei-Qin'
'Zhu, Bao-Yong'
'Lin, Rui-Biao'
'Zhou, Hao-Long'
'Wang, Bao-Ying'
'Xue, Wei'
'Zhang, Jie-Peng'
'Chen, Xiao-Ming'

_publ_section_title
;
 Turning on the flexibility of isoreticular porous coordination frameworks
 for drastically tunable framework breathing and thermal expansion
;
_journal_issue 4
_journal_name_full 'Chemical Science'
_journal_page_first 1539
_journal_paper_doi 10.1039/c3sc22222e
_journal_volume 4
_journal_year 2013
_chemical_formula_sum 'C72 H43 N6 Ni3 O13'
_chemical_formula_weight 1376.25
_chemical_name_systematic
;
?
;
_space_group_IT_number 167
_symmetry_cell_setting trigonal
_symmetry_space_group_name_Hall '-R 3 2"c'
_symmetry_space_group_name_H-M 'R -3 c :H'
_atom_sites_solution_hydrogens geom
_atom_sites_solution_primary direct
_atom_sites_solution_secondary difmap
_audit_creation_method SHELXL-97
_cell_angle_alpha 90.00
_cell_angle_beta 90.00
_cell_angle_gamma 120.00
_cell_formula_units_Z 6
_cell_length_a 29.870(4)
_cell_length_b 29.870(4)
_cell_length_c 12.0337(15)
_cell_measurement_temperature 295(2)
_cell_volume 9298(2)
_computing_structure_refinement 'SHELXL-97 (Sheldrick, 1997)'
_computing_structure_solution 'SHELXS-97 (Sheldrick, 1990)'
_diffrn_ambient_temperature 295(2)
_diffrn_measured_fraction_theta_full 0.999
_diffrn_measured_fraction_theta_max 0.999
_diffrn_measurement_device_type CCD
_diffrn_measurement_method '/w scan'
_diffrn_radiation_monochromator graphite
_diffrn_radiation_source 'fine-focus sealed tube'
_diffrn_radiation_type MoK\a
_diffrn_radiation_wavelength 0.71073
_diffrn_reflns_av_R_equivalents 0.1068
_diffrn_reflns_av_sigmaI/netI 0.0735
_diffrn_reflns_limit_h_max 36
_diffrn_reflns_limit_h_min -36
_diffrn_reflns_limit_k_max 36
_diffrn_reflns_limit_k_min -36
_diffrn_reflns_limit_l_max 14
_diffrn_reflns_limit_l_min -14
_diffrn_reflns_number 17254
_diffrn_reflns_theta_full 26.00
_diffrn_reflns_theta_max 26.00
_diffrn_reflns_theta_min 2.36
_exptl_absorpt_coefficient_mu 0.975
_exptl_absorpt_correction_T_max 0.9261
_exptl_absorpt_correction_T_min 0.7586
_exptl_absorpt_correction_type multi-scan
_exptl_absorpt_process_details SADABS
_exptl_crystal_colour green
_exptl_crystal_density_diffrn 1.475
_exptl_crystal_density_method 'not measured'
_exptl_crystal_description plate
_exptl_crystal_F_000 4230
_exptl_crystal_size_max 0.30
_exptl_crystal_size_mid 0.15
_exptl_crystal_size_min 0.08
_refine_diff_density_max 0.797
_refine_diff_density_min -0.306
_refine_diff_density_rms 0.101
_refine_ls_extinction_method none
_refine_ls_goodness_of_fit_ref 1.120
_refine_ls_hydrogen_treatment constr
_refine_ls_matrix_type full
_refine_ls_number_parameters 145
_refine_ls_number_reflns 2040
_refine_ls_number_restraints 0
_refine_ls_restrained_S_all 1.120
_refine_ls_R_factor_all 0.1412
_refine_ls_R_factor_gt 0.0873
_refine_ls_shift/su_max 0.000
_refine_ls_shift/su_mean 0.000
_refine_ls_structure_factor_coef Fsqd
_refine_ls_weighting_details 'calc w=1/[\s^2^(Fo^2^)+(0.0840P)^2^+15.0137P] where P=(Fo^2^+2Fc^2^)/3'
_refine_ls_weighting_scheme calc
_refine_ls_wR_factor_gt 0.1710
_refine_ls_wR_factor_ref 0.1949
_reflns_number_gt 1371
_reflns_number_total 2040
_reflns_threshold_expression >2sigma(I)
_cod_data_source_file c3sc22222e.txt
_cod_data_source_block GuestFree_295K
_cod_original_sg_symbol_H-M R-3c
_cod_database_code 1514444

loop_
_symmetry_equiv_pos_as_xyz
'x, y, z'
'-y, x-y, z'
'-x+y, -x, z'
'y, x, -z+1/2'
'x-y, -y, -z+1/2'
'-x, -x+y, -z+1/2'
'x+2/3, y+1/3, z+1/3'
'-y+2/3, x-y+1/3, z+1/3'
'-x+y+2/3, -x+1/3, z+1/3'
'y+2/3, x+1/3, -z+5/6'
'x-y+2/3, -y+1/3, -z+5/6'
'-x+2/3, -x+y+1/3, -z+5/6'
'x+1/3, y+2/3, z+2/3'
'-y+1/3, x-y+2/3, z+2/3'
'-x+y+1/3, -x+2/3, z+2/3'
'y+1/3, x+2/3, -z+7/6'
'x-y+1/3, -y+2/3, -z+7/6'
'-x+1/3, -x+y+2/3, -z+7/6'
'-x, -y, -z'
'y, -x+y, -z'
'x-y, x, -z'
'-y, -x, z-1/2'
'-x+y, y, z-1/2'
'x, x-y, z-1/2'
'-x+2/3, -y+1/3, -z+1/3'
'y+2/3, -x+y+1/3, -z+1/3'
'x-y+2/3, x+1/3, -z+1/3'
'-y+2/3, -x+1/3, z-1/6'
'-x+y+2/3, y+1/3, z-1/6'
'x+2/3, x-y+1/3, z-1/6'
'-x+1/3, -y+2/3, -z+2/3'
'y+1/3, -x+y+2/3, -z+2/3'
'x-y+1/3, x+2/3, -z+2/3'
'-y+1/3, -x+2/3, z+1/6'
'-x+y+1/3, y+2/3, z+1/6'
'x+1/3, x-y+2/3, z+1/6'

loop_
_atom_site_label
_atom_site_type_symbol
_atom_site_fract_x
_atom_site_fract_y
_atom_site_fract_z
_atom_site_U_iso_or_equiv
_atom_site_adp_type
_atom_site_occupancy
_atom_site_symmetry_multiplicity
_atom_site_calc_flag
_atom_site_refinement_flags
Ni1 Ni 0.6667 0.40235(3) 0.0833 0.0395(4) Uani 1 2 d S
O1 O 0.6667 0.3333 0.0833 0.034(2) Uani 1 6 d S
H1A H 0.6667 0.3333 0.0019 0.040 Uiso 0.50 3 calc SPR
O2 O 0.43364(16) 0.71109(14) 0.0340(4) 0.0688(16) Uani 1 1 d .
O3 O 0.39051(16) 0.62649(15) 0.0413(4) 0.0677(15) Uani 1 1 d .
N1 N 0.6667 0.4727(2) 0.0833 0.0463(18) Uani 1 2 d S
N2 N 0.6667 0.7105(2) 0.0833 0.0470(19) Uani 1 2 d S
C1 C 0.4308(2) 0.6692(2) 0.0491(5) 0.0440(15) Uani 1 1 d .
C2 C 0.4807(2) 0.6695(2) 0.0717(5) 0.0415(15) Uani 1 1 d .
C3 C 0.5274(2) 0.7112(2) 0.0346(6) 0.0482(16) Uani 1 1 d .
H3A H 0.5278 0.7402 0.0048 0.058 Uiso 1 1 calc R
C4 C 0.5728(2) 0.7099(2) 0.0420(6) 0.0493(17) Uani 1 1 d .
H4A H 0.6035 0.7378 0.0167 0.059 Uiso 1 1 calc R
C5 C 0.5732(2) 0.6671(2) 0.0868(5) 0.0426(15) Uani 1 1 d .
C6 C 0.5271(2) 0.6268(2) 0.1285(5) 0.0472(16) Uani 1 1 d .
H6A H 0.5271 0.5987 0.1619 0.057 Uiso 1 1 calc R
C7 C 0.4815(2) 0.6277(2) 0.1213(5) 0.0455(16) Uani 1 1 d .
H7A H 0.4512 0.6003 0.1496 0.055 Uiso 1 1 calc R
C8 C 0.6222(2) 0.6650(2) 0.0861(5) 0.0467(16) Uani 1 1 d .
C9 C 0.6206(2) 0.6175(2) 0.0845(5) 0.0501(17) Uani 1 1 d .
H9A H 0.5890 0.5869 0.0843 0.060 Uiso 1 1 calc R
C10 C 0.6667 0.6161(3) 0.0833 0.048(2) Uani 1 2 d S
C11 C 0.6667 0.5665(3) 0.0833 0.046(2) Uani 1 2 d S
C12 C 0.7047(2) 0.5617(2) 0.1373(6) 0.0496(16) Uani 1 1 d .
H12A H 0.7311 0.5898 0.1744 0.059 Uiso 1 1 calc R
C13 C 0.7033(2) 0.5147(2) 0.1358(6) 0.0542(18) Uani 1 1 d .
H13A H 0.7291 0.5121 0.1732 0.065 Uiso 1 1 calc R

loop_
_atom_site_aniso_label
_atom_site_aniso_U_11
_atom_site_aniso_U_22
_atom_site_aniso_U_33
_atom_site_aniso_U_23
_atom_site_aniso_U_13
_atom_site_aniso_U_12
Ni1 0.0171(5) 0.0270(4) 0.0711(9) 0.0023(2) 0.0045(5) 0.0086(3)
O1 0.029(3) 0.029(3) 0.042(6) 0.000 0.000 0.0147(14)
O2 0.060(3) 0.030(2) 0.120(4) -0.003(2) -0.047(3) 0.025(2)
O3 0.040(2) 0.033(2) 0.116(4) 0.014(3) -0.024(3) 0.009(2)
N1 0.024(3) 0.031(3) 0.081(6) 0.0049(18) 0.010(4) 0.0119(16)
N2 0.033(4) 0.033(3) 0.076(6) -0.0039(18) -0.008(4) 0.0163(18)
C1 0.040(3) 0.033(3) 0.056(4) 0.003(3) -0.011(3) 0.017(3)
C2 0.034(3) 0.034(3) 0.057(4) 0.001(3) -0.009(3) 0.017(3)
C3 0.037(3) 0.029(3) 0.073(5) 0.002(3) -0.009(3) 0.012(3)
C4 0.036(3) 0.030(3) 0.073(5) 0.004(3) -0.002(3) 0.010(3)
C5 0.032(3) 0.032(3) 0.061(4) -0.006(3) -0.006(3) 0.014(3)
C6 0.045(3) 0.032(3) 0.067(5) 0.003(3) -0.011(3) 0.021(3)
C7 0.033(3) 0.034(3) 0.065(5) 0.002(3) -0.004(3) 0.013(3)
C8 0.039(3) 0.040(3) 0.064(4) -0.001(3) -0.001(3) 0.022(3)
C9 0.031(3) 0.035(3) 0.079(5) 0.001(3) 0.005(3) 0.013(3)
C10 0.037(5) 0.041(3) 0.064(6) 0.005(2) 0.010(4) 0.018(2)
C11 0.039(5) 0.034(3) 0.067(7) 0.007(2) 0.014(4) 0.020(2)
C12 0.035(3) 0.031(3) 0.079(5) 0.002(3) 0.003(3) 0.013(3)
C13 0.036(3) 0.041(4) 0.085(5) -0.001(3) -0.005(3) 0.020(3)

loop_
_atom_type_symbol
_atom_type_description
_atom_type_scat_dispersion_real
_atom_type_scat_dispersion_imag
_atom_type_scat_source
C C 0.0033 0.0016 'International Tables Vol C Tables 4.2.6.8 and 6.1.1.4'
H H 0.0000 0.0000 'International Tables Vol C Tables 4.2.6.8 and 6.1.1.4'
N N 0.0061 0.0033 'International Tables Vol C Tables 4.2.6.8 and 6.1.1.4'
O O 0.0106 0.0060 'International Tables Vol C Tables 4.2.6.8 and 6.1.1.4'
Ni Ni 0.3393 1.1124 'International Tables Vol C Tables 4.2.6.8 and 6.1.1.4'

loop_
_geom_angle_atom_site_label_1
_geom_angle_atom_site_label_2
_geom_angle_atom_site_label_3
_geom_angle
_geom_angle_site_symmetry_1
_geom_angle_site_symmetry_3
O2 Ni1 O2 174.3(2) 35_545 21_655
O2 Ni1 O1 92.83(11) 35_545 .
O2 Ni1 O1 92.83(11) 21_655 .
O2 Ni1 N1 87.17(11) 35_545 .
O2 Ni1 N1 87.17(11) 21_655 .
O1 Ni1 N1 180.000(1) . .
O2 Ni1 O3 89.7(2) 35_545 19_665
O2 Ni1 O3 90.3(2) 21_655 19_665
O1 Ni1 O3 89.79(11) . 19_665
N1 Ni1 O3 90.21(11) . 19_665
O2 Ni1 O3 90.3(2) 35_545 36
O2 Ni1 O3 89.7(2) 21_655 36
O1 Ni1 O3 89.79(11) . 36
N1 Ni1 O3 90.21(11) . 36
O3 Ni1 O3 179.6(2) 19_665 36
Ni1 O1 Ni1 120.0 3_665 2_655
Ni1 O1 Ni1 120.0 3_665 .
Ni1 O1 Ni1 120.0 2_655 .
C1 O2 Ni1 131.7(4) . 20_565
C1 O3 Ni1 130.0(4) . 19_665
C13 N1 C13 116.2(7) 18_654 .
C13 N1 Ni1 121.9(4) 18_654 .
C13 N1 Ni1 121.9(4) . .
C8 N2 C8 117.9(6) . 18_654
O2 C1 O3 125.1(5) . .
O2 C1 C2 117.2(5) . .
O3 C1 C2 117.6(5) . .
C7 C2 C3 118.6(5) . .
C7 C2 C1 122.1(5) . .
C3 C2 C1 119.1(5) . .
C4 C3 C2 120.6(5) . .
C3 C4 C5 120.8(5) . .
C6 C5 C4 118.2(5) . .
C6 C5 C8 122.2(5) . .
C4 C5 C8 119.6(5) . .
C7 C6 C5 121.4(5) . .
C6 C7 C2 120.3(5) . .
N2 C8 C9 122.7(5) . .
N2 C8 C5 116.9(5) . .
C9 C8 C5 120.3(5) . .
C8 C9 C10 119.8(5) . .
C9 C10 C9 117.1(7) 18_654 .
C9 C10 C11 121.5(4) 18_654 .
C9 C10 C11 121.5(4) . .
C12 C11 C12 117.8(7) . 18_654
C12 C11 C10 121.1(4) . .
C12 C11 C10 121.1(4) 18_654 .
C11 C12 C13 119.4(6) . .
N1 C13 C12 123.6(6) . .

loop_
_geom_bond_atom_site_label_1
_geom_bond_atom_site_label_2
_geom_bond_distance
_geom_bond_site_symmetry_2
Ni1 O2 2.023(4) 35_545
Ni1 O2 2.023(4) 21_655
Ni1 O1 2.0616(10) .
Ni1 N1 2.100(6) .
Ni1 O3 2.106(4) 19_665
Ni1 O3 2.106(4) 36
O1 Ni1 2.0616(10) 3_665
O1 Ni1 2.0616(10) 2_655
O2 C1 1.223(6) .
O2 Ni1 2.023(4) 20_565
O3 C1 1.245(7) .
O3 Ni1 2.106(4) 19_665
N1 C13 1.341(7) 18_654
N1 C13 1.341(7) .
N2 C8 1.343(6) .
N2 C8 1.343(6) 18_654
C1 C2 1.514(8) .
C2 C7 1.393(7) .
C2 C3 1.400(7) .
C3 C4 1.380(8) .
C4 C5 1.393(7) .
C5 C6 1.393(8) .
C5 C8 1.494(7) .
C6 C7 1.377(7) .
C8 C9 1.397(8) .
C9 C10 1.398(7) .
C10 C9 1.398(7) 18_654
C10 C11 1.481(11) .
C11 C12 1.377(7) .
C11 C12 1.377(7) 18_654
C12 C13 1.383(8) .
